data_2227225
loop_
_publ_author_name
'Hamid, Malai Haniti S. A.'
'Ali, Mohammad Akbar'
'Mirza, Aminul Huq'
'Len, Gan Ai'
'Butcher, Ray J.'

_publ_section_title
;
 (1<i>E</i>,2<i>E</i>)-1,2-Bis(2,3,4-trimethoxybenzylidene)hydrazine
;
_journal_coeditor_code BT5339
_journal_issue 10
_journal_name_full 'Acta Crystallographica Section E'
_journal_page_first o2557
_journal_paper_doi 10.1107/S160053681003518X
_journal_volume 66
_journal_year 2010
_chemical_formula_iupac 'C20 H24 N2 O6'
_chemical_formula_moiety 'C20 H24 N2 O6'
_chemical_formula_sum 'C20 H24 N2 O6'
_chemical_formula_weight 388.41
_chemical_name_systematic
;
(1<i>E</i>,2<i>E</i>)-1,2-Bis(2,3,4-trimethoxybenzylidene)hydrazine
;
_space_group_IT_number 14
_symmetry_cell_setting monoclinic
_symmetry_space_group_name_Hall '-P 2yn'
_symmetry_space_group_name_H-M 'P 1 21/n 1'
_atom_sites_solution_hydrogens geom
_atom_sites_solution_primary direct
_atom_sites_solution_secondary difmap
_audit_creation_method SHELXL-97
_cell_angle_alpha 90.00
_cell_angle_beta 102.800(2)
_cell_angle_gamma 90.00
_cell_formula_units_Z 2
_cell_length_a 10.0380(9)
_cell_length_b 7.0713(7)
_cell_length_c 13.9586(14)
_cell_measurement_reflns_used 1770
_cell_measurement_temperature 100(2)
_cell_measurement_theta_max 27.07
_cell_measurement_theta_min 2.82
_cell_volume 966.18(16)
_computing_cell_refinement 'SAINT-Plus (Bruker, 1998)'
_computing_data_collection 'SMART (Bruker, 1998)'
_computing_data_reduction 'SAINT-Plus (Bruker, 1998)'
_computing_molecular_graphics 'SHELXTL (Sheldrick, 2008)'
_computing_publication_material 'SHELXTL (Sheldrick, 2008)'
_computing_structure_refinement 'SHELXL97 (Sheldrick, 2008)'
_computing_structure_solution 'SHELXS97 (Sheldrick, 2008)'
_diffrn_ambient_temperature 100(2)
_diffrn_measured_fraction_theta_full 0.996
_diffrn_measured_fraction_theta_max 0.996
_diffrn_measurement_device_type 'Bruker SMART CCD area-detector'
_diffrn_measurement_method '\w scans'
_diffrn_radiation_monochromator graphite
_diffrn_radiation_source 'fine-focus sealed tube'
_diffrn_radiation_type MoK\a
_diffrn_radiation_wavelength 0.71073
_diffrn_reflns_av_R_equivalents 0.0329
_diffrn_reflns_av_sigmaI/netI 0.0384
_diffrn_reflns_limit_h_max 12
_diffrn_reflns_limit_h_min -13
_diffrn_reflns_limit_k_max 9
_diffrn_reflns_limit_k_min 0
_diffrn_reflns_limit_l_max 18
_diffrn_reflns_limit_l_min 0
_diffrn_reflns_number 6576
_diffrn_reflns_theta_full 25.00
_diffrn_reflns_theta_max 27.46
_diffrn_reflns_theta_min 2.28
_exptl_absorpt_coefficient_mu 0.099
_exptl_absorpt_correction_T_max 0.9960
_exptl_absorpt_correction_T_min 0.9429
_exptl_absorpt_correction_type multi-scan
_exptl_absorpt_process_details '(SADABS; Sheldrick, 1996)'
_exptl_crystal_colour yellow
_exptl_crystal_density_diffrn 1.335
_exptl_crystal_density_method 'not measured'
_exptl_crystal_description plate
_exptl_crystal_F_000 412
_exptl_crystal_size_max 0.60
_exptl_crystal_size_mid 0.36
_exptl_crystal_size_min 0.04
_refine_diff_density_max 0.349
_refine_diff_density_min -0.201
_refine_ls_extinction_method none
_refine_ls_goodness_of_fit_ref 1.046
_refine_ls_hydrogen_treatment constr
_refine_ls_matrix_type full
_refine_ls_number_parameters 130
_refine_ls_number_reflns 2196
_refine_ls_number_restraints 0
_refine_ls_restrained_S_all 1.046
_refine_ls_R_factor_all 0.0575
_refine_ls_R_factor_gt 0.0477
_refine_ls_shift/su_max 0.000
_refine_ls_shift/su_mean 0.000
_refine_ls_structure_factor_coef Fsqd
_refine_ls_weighting_details 'calc w=1/[\s^2^(Fo^2^)+(0.0608P)^2^+0.3530P] where P=(Fo^2^+2Fc^2^)/3'
_refine_ls_weighting_scheme calc
_refine_ls_wR_factor_gt 0.1166
_refine_ls_wR_factor_ref 0.1226
_reflns_number_gt 1846
_reflns_number_total 2203
_reflns_threshold_expression I>2\s(I)
_cod_data_source_file bt5339.cif
_cod_data_source_block I
_cod_original_sg_symbol_H-M 'P 21/n'
_cod_database_code 2227225
_cod_database_fobs_code 2227225

loop_
_symmetry_equiv_pos_as_xyz
'x, y, z'
'-x+1/2, y+1/2, -z+1/2'
'-x, -y, -z'
'x-1/2, -y-1/2, z-1/2'

loop_
_atom_site_type_symbol
_atom_site_label
_atom_site_fract_x
_atom_site_fract_y
_atom_site_fract_z
_atom_site_U_iso_or_equiv
_atom_site_adp_type
_atom_site_calc_flag
_atom_site_refinement_flags
_atom_site_occupancy
_atom_site_disorder_assembly
_atom_site_disorder_group
O O1 0.62846(10) 0.45681(14) 0.85047(7) 0.0180(2) Uani d . 1 . .
O O2 0.61624(9) 0.20990(14) 0.70188(7) 0.0165(2) Uani d . 1 . .
O O3 0.38623(10) 0.18335(14) 0.55439(7) 0.0175(2) Uani d . 1 . .
C C10 0.15962(14) 0.4221(2) 0.54359(10) 0.0154(3) Uani d . 1 . .
H H10 0.1582 0.3285 0.4945 0.018 Uiso calc R 1 . .
C C1 0.29226(14) 0.5791(2) 0.69604(11) 0.0172(3) Uani d . 1 . .
H H1 0.2190 0.6649 0.6944 0.021 Uiso calc R 1 . .
C C2 0.40646(15) 0.5899(2) 0.77231(10) 0.0180(3) Uani d . 1 . .
H H2 0.4113 0.6834 0.8218 0.022 Uiso calc R 1 . .
C C3 0.51481(14) 0.4635(2) 0.77677(10) 0.0153(3) Uani d . 1 . .
C C4 0.50841(13) 0.33003(19) 0.70148(10) 0.0146(3) Uani d . 1 . .
C C5 0.39310(14) 0.32122(19) 0.62483(10) 0.0147(3) Uani d . 1 . .
C C6 0.28211(14) 0.44466(19) 0.62113(10) 0.0149(3) Uani d . 1 . .
C C7 0.64403(15) 0.6012(2) 0.92428(11) 0.0202(3) Uani d . 1 . .
H H7A 0.6488 0.7252 0.8938 0.030 Uiso calc R 1 . .
H H7B 0.7282 0.5789 0.9740 0.030 Uiso calc R 1 . .
H H7C 0.5657 0.5983 0.9555 0.030 Uiso calc R 1 . .
C C8 0.60816(16) 0.0407(2) 0.75753(11) 0.0218(3) Uani d . 1 . .
H H8A 0.6081 0.0745 0.8256 0.033 Uiso calc R 1 . .
H H8B 0.6871 -0.0401 0.7563 0.033 Uiso calc R 1 . .
H H8C 0.5238 -0.0274 0.7286 0.033 Uiso calc R 1 . .
C C9 0.44808(17) 0.2382(2) 0.47521(11) 0.0250(4) Uani d . 1 . .
H H9A 0.3970 0.3440 0.4393 0.038 Uiso calc R 1 . .
H H9B 0.4466 0.1309 0.4305 0.038 Uiso calc R 1 . .
H H9C 0.5428 0.2769 0.5017 0.038 Uiso calc R 1 . .
N N1 0.05345(12) 0.52567(17) 0.53984(8) 0.0165(3) Uani d . 1 . .

loop_
_atom_site_aniso_label
_atom_site_aniso_U_11
_atom_site_aniso_U_22
_atom_site_aniso_U_33
_atom_site_aniso_U_12
_atom_site_aniso_U_13
_atom_site_aniso_U_23
O1 0.0149(5) 0.0161(5) 0.0206(5) 0.0020(4) -0.0011(4) -0.0043(4)
O2 0.0135(5) 0.0140(5) 0.0223(5) 0.0028(4) 0.0046(4) 0.0010(4)
O3 0.0191(5) 0.0148(5) 0.0188(5) -0.0001(4) 0.0043(4) -0.0027(4)
C10 0.0161(6) 0.0143(7) 0.0160(6) 0.0000(5) 0.0043(5) 0.0016(5)
C1 0.0152(7) 0.0160(7) 0.0206(7) 0.0040(5) 0.0045(5) 0.0010(5)
C2 0.0199(7) 0.0159(7) 0.0183(7) 0.0008(6) 0.0043(6) -0.0041(5)
C3 0.0119(6) 0.0155(7) 0.0175(7) -0.0021(5) 0.0014(5) 0.0012(5)
C4 0.0130(6) 0.0130(7) 0.0189(7) 0.0015(5) 0.0055(5) 0.0020(5)
C5 0.0167(6) 0.0128(7) 0.0155(6) -0.0011(5) 0.0055(5) 0.0002(5)
C6 0.0136(6) 0.0146(7) 0.0164(6) -0.0006(5) 0.0028(5) 0.0025(5)
C7 0.0203(7) 0.0190(7) 0.0196(7) -0.0001(6) 0.0009(6) -0.0035(6)
C8 0.0277(8) 0.0176(8) 0.0212(7) 0.0069(6) 0.0082(6) 0.0040(6)
C9 0.0320(8) 0.0244(8) 0.0206(7) 0.0016(7) 0.0098(6) -0.0024(6)
N1 0.0146(6) 0.0185(6) 0.0154(6) -0.0004(5) 0.0012(5) 0.0020(5)

loop_
_atom_type_symbol
_atom_type_description
_atom_type_scat_dispersion_real
_atom_type_scat_dispersion_imag
_atom_type_scat_source
C C 0.0033 0.0016 'International Tables Vol C Tables 4.2.6.8 and 6.1.1.4'
H H 0.0000 0.0000 'International Tables Vol C Tables 4.2.6.8 and 6.1.1.4'
N N 0.0061 0.0033 'International Tables Vol C Tables 4.2.6.8 and 6.1.1.4'
O O 0.0106 0.0060 'International Tables Vol C Tables 4.2.6.8 and 6.1.1.4'

loop_
_geom_angle_atom_site_label_1
_geom_angle_atom_site_label_2
_geom_angle_atom_site_label_3
_geom_angle_site_symmetry_1
_geom_angle_site_symmetry_3
_geom_angle
_geom_angle_publ_flag
C3 O1 C7 . . 117.32(11) ?
C4 O2 C8 . . 112.18(11) ?
C5 O3 C9 . . 113.41(11) ?
N1 C10 C6 . . 121.62(13) y
N1 C10 H10 . . 119.2 ?
C6 C10 H10 . . 119.2 ?
C2 C1 C6 . . 121.54(13) ?
C2 C1 H1 . . 119.2 ?
C6 C1 H1 . . 119.2 ?
C1 C2 C3 . . 120.20(13) ?
C1 C2 H2 . . 119.9 ?
C3 C2 H2 . . 119.9 ?
O1 C3 C2 . . 124.83(13) ?
O1 C3 C4 . . 115.81(12) ?
C2 C3 C4 . . 119.36(12) ?
O2 C4 C5 . . 119.67(12) ?
O2 C4 C3 . . 120.47(12) ?
C5 C4 C3 . . 119.85(12) ?
O3 C5 C4 . . 118.84(12) ?
O3 C5 C6 . . 119.97(12) ?
C4 C5 C6 . . 121.13(13) ?
C1 C6 C5 . . 117.88(13) ?
C1 C6 C10 . . 122.64(13) ?
C5 C6 C10 . . 119.40(13) ?
O1 C7 H7A . . 109.5 ?
O1 C7 H7B . . 109.5 ?
H7A C7 H7B . . 109.5 ?
O1 C7 H7C . . 109.5 ?
H7A C7 H7C . . 109.5 ?
H7B C7 H7C . . 109.5 ?
O2 C8 H8A . . 109.5 ?
O2 C8 H8B . . 109.5 ?
H8A C8 H8B . . 109.5 ?
O2 C8 H8C . . 109.5 ?
H8A C8 H8C . . 109.5 ?
H8B C8 H8C . . 109.5 ?
O3 C9 H9A . . 109.5 ?
O3 C9 H9B . . 109.5 ?
H9A C9 H9B . . 109.5 ?
O3 C9 H9C . . 109.5 ?
H9A C9 H9C . . 109.5 ?
H9B C9 H9C . . 109.5 ?
C10 N1 N1 . 3_566 111.38(15) ?

loop_
_geom_bond_atom_site_label_1
_geom_bond_atom_site_label_2
_geom_bond_site_symmetry_2
_geom_bond_distance
_geom_bond_publ_flag
O1 C3 . 1.3572(16) ?
O1 C7 . 1.4344(17) ?
O2 C4 . 1.3750(16) ?
O2 C8 . 1.4383(17) ?
O3 C5 . 1.3755(17) ?
O3 C9 . 1.4357(18) ?
C10 N1 . 1.2846(19) y
C10 C6 . 1.4556(19) ?
C10 H10 . 0.9500 ?
C1 C2 . 1.383(2) ?
C1 C6 . 1.400(2) ?
C1 H1 . 0.9500 ?
C2 C3 . 1.398(2) ?
C2 H2 . 0.9500 ?
C3 C4 . 1.4036(19) ?
C4 C5 . 1.3926(19) ?
C5 C6 . 1.4072(19) ?
C7 H7A . 0.9800 ?
C7 H7B . 0.9800 ?
C7 H7C . 0.9800 ?
C8 H8A . 0.9800 ?
C8 H8B . 0.9800 ?
C8 H8C . 0.9800 ?
C9 H9A . 0.9800 ?
C9 H9B . 0.9800 ?
C9 H9C . 0.9800 ?
N1 N1 3_566 1.411(2) y

loop_
_geom_hbond_atom_site_label_D
_geom_hbond_atom_site_label_H
_geom_hbond_atom_site_label_A
_geom_hbond_site_symmetry_A
_geom_hbond_distance_DH
_geom_hbond_distance_HA
_geom_hbond_distance_DA
_geom_hbond_angle_DHA
C7 H7B O3 4_666 0.98 2.54 3.3620(18) 142.0
C8 H8B O1 2_646 0.98 2.62 3.3735(19) 133.6
C8 H8B O2 2_646 0.98 2.62 3.5711(18) 164.3

loop_
_geom_torsion_atom_site_label_1
_geom_torsion_atom_site_label_2
_geom_torsion_atom_site_label_3
_geom_torsion_atom_site_label_4
_geom_torsion_site_symmetry_1
_geom_torsion_site_symmetry_2
_geom_torsion_site_symmetry_3
_geom_torsion_site_symmetry_4
_geom_torsion
_geom_torsion_publ_flag
C6 C1 C2 C3 . . . . -0.8(2) ?
C7 O1 C3 C2 . . . . -6.1(2) ?
C7 O1 C3 C4 . . . . 174.78(12) ?
C1 C2 C3 O1 . . . . -177.00(13) ?
C1 C2 C3 C4 . . . . 2.1(2) ?
C8 O2 C4 C5 . . . . -93.85(15) ?
C8 O2 C4 C3 . . . . 87.29(15) ?
O1 C3 C4 O2 . . . . -3.77(19) ?
C2 C3 C4 O2 . . . . 177.08(13) ?
O1 C3 C4 C5 . . . . 177.38(12) ?
C2 C3 C4 C5 . . . . -1.8(2) ?
C9 O3 C5 C4 . . . . -87.17(15) ?
C9 O3 C5 C6 . . . . 95.76(15) ?
O2 C4 C5 O3 . . . . 4.25(19) ?
C3 C4 C5 O3 . . . . -176.89(12) ?
O2 C4 C5 C6 . . . . -178.71(12) ?
C3 C4 C5 C6 . . . . 0.2(2) ?
C2 C1 C6 C5 . . . . -0.9(2) ?
C2 C1 C6 C10 . . . . 175.88(13) ?
O3 C5 C6 C1 . . . . 178.16(12) ?
C4 C5 C6 C1 . . . . 1.1(2) ?
O3 C5 C6 C10 . . . . 1.3(2) ?
C4 C5 C6 C10 . . . . -175.69(12) ?
N1 C10 C6 C1 . . . . 0.1(2) ?
N1 C10 C6 C5 . . . . 176.74(13) ?
C6 C10 N1 N1 . . . 3_566 -178.28(13) ?
